data_7237097
loop_
_publ_author_name
'Huang, Wei'
'Li, Yujie'
'Yong, Juan'
'Liu, Yang'
'Wu, Dayu'

_publ_section_title
;
 Hydrazone-based cobalt complexes toward multielectron redox and spin
 crossover
;
_journal_issue 31
_journal_name_full 'RSC Advances'
_journal_page_first 17159
_journal_paper_doi 10.1039/C8RA02963F
_journal_volume 8
_journal_year 2018
_chemical_formula_sum 'C22 H20 Cl Co N10 O4'
_chemical_formula_weight 582.86
_space_group_crystal_system monoclinic
_space_group_IT_number 14
_space_group_name_Hall '-P 2ybc'
_space_group_name_H-M_alt 'P 1 21/c 1'
_atom_sites_solution_hydrogens geom
_audit_creation_method SHELXL-2014/6
_audit_update_record
;
2017-08-31 deposited with the CCDC.
2018-04-19 downloaded from the CCDC.
;
_cell_angle_alpha 90
_cell_angle_beta 99.09(3)
_cell_angle_gamma 90
_cell_formula_units_Z 4
_cell_length_a 8.472(10)
_cell_length_b 9.580(11)
_cell_length_c 27.64(3)
_cell_measurement_reflns_used 3012
_cell_measurement_temperature 296(2)
_cell_measurement_theta_max 25.06
_cell_measurement_theta_min 2.05
_cell_volume 2215(4)
_computing_cell_refinement 'Bruker SMART'
_computing_data_collection 'Bruker SMART'
_computing_data_reduction 'Bruker SAINT'
_computing_molecular_graphics 'Bruker SHELXTL'
_computing_publication_material 'Bruker SHELXTL'
_computing_structure_refinement 'SHELXL-2014/6 (Sheldrick, 2014)'
_computing_structure_solution 'Bruker SHELXTL'
_diffrn_ambient_temperature 296(2)
_diffrn_measured_fraction_theta_full 0.964
_diffrn_measured_fraction_theta_max 0.862
_diffrn_measurement_device_type 'CCD area detector'
_diffrn_measurement_method 'phi and omega scans'
_diffrn_radiation_type MoK\a
_diffrn_radiation_wavelength 0.71073
_diffrn_reflns_av_R_equivalents 0.1010
_diffrn_reflns_av_unetI/netI 0.1206
_diffrn_reflns_Laue_measured_fraction_full 0.864
_diffrn_reflns_Laue_measured_fraction_max 0.862
_diffrn_reflns_limit_h_max 7
_diffrn_reflns_limit_h_min -10
_diffrn_reflns_limit_k_max 11
_diffrn_reflns_limit_k_min -10
_diffrn_reflns_limit_l_max 34
_diffrn_reflns_limit_l_min -33
_diffrn_reflns_number 8060
_diffrn_reflns_point_group_measured_fraction_full 0.864
_diffrn_reflns_point_group_measured_fraction_max 0.862
_diffrn_reflns_theta_full 25.500
_diffrn_reflns_theta_max 25.999
_diffrn_reflns_theta_min 2.435
_exptl_absorpt_coefficient_mu 0.953
_exptl_crystal_colour dark-red
_exptl_crystal_density_diffrn 1.748
_exptl_crystal_description block
_exptl_crystal_F_000 1192
_exptl_crystal_size_max 0.300
_exptl_crystal_size_mid 0.230
_exptl_crystal_size_min 0.210
_refine_diff_density_max 1.045
_refine_diff_density_min -0.807
_refine_diff_density_rms 0.192
_refine_ls_extinction_method none
_refine_ls_goodness_of_fit_ref 1.132
_refine_ls_hydrogen_treatment constr
_refine_ls_matrix_type full
_refine_ls_number_parameters 345
_refine_ls_number_reflns 3756
_refine_ls_number_restraints 0
_refine_ls_restrained_S_all 1.132
_refine_ls_R_factor_all 0.2230
_refine_ls_R_factor_gt 0.1643
_refine_ls_shift/su_max 0.000
_refine_ls_shift/su_mean 0.000
_refine_ls_structure_factor_coef Fsqd
_refine_ls_weighting_details 'w=1/[\s^2^(Fo^2^)+(0.0977P)^2^+92.0130P] where P=(Fo^2^+2Fc^2^)/3'
_refine_ls_weighting_scheme calc
_refine_ls_wR_factor_gt 0.3939
_refine_ls_wR_factor_ref 0.4227
_reflns_Friedel_coverage 0.000
_reflns_number_gt 2490
_reflns_number_total 3756
_reflns_threshold_expression 'I > 2\s(I)'
_cod_data_source_file c8ra02963f2.cif
_cod_data_source_block 1_296K
_cod_original_sg_symbol_H-M 'P 21/c'
_cod_database_code 7237097
_shelx_space_group_comment
;
The symmetry employed for this shelxl refinement is uniquely defined
by the following loop, which should always be used as a source of
symmetry information in preference to the above space-group names.
They are only intended as comments.
;
_shelx_estimated_absorpt_t_min 0.763
_shelx_estimated_absorpt_t_max 0.825
_shelxl_version_number 2014/6

loop_
_space_group_symop_operation_xyz
'x, y, z'
'-x, y+1/2, -z+1/2'
'-x, -y, -z'
'x, -y-1/2, z-1/2'

loop_
_atom_site_label
_atom_site_type_symbol
_atom_site_fract_x
_atom_site_fract_y
_atom_site_fract_z
_atom_site_U_iso_or_equiv
_atom_site_adp_type
_atom_site_occupancy
_atom_site_site_symmetry_order
_atom_site_calc_flag
_atom_site_refinement_flags_posn
_atom_site_refinement_flags_adp
Co1 Co 0.1901(2) 0.3431(3) 0.11938(7) 0.0283(6) Uani 1 1 d . .
N6 N 0.1260(14) 0.4695(18) 0.1630(5) 0.038(4) Uani 1 1 d . .
N3 N 0.1979(16) 0.1913(13) 0.1591(4) 0.028(3) Uani 1 1 d . .
N1 N 0.4056(14) 0.3542(15) 0.1477(4) 0.030(3) Uani 1 1 d . .
N7 N 0.0305(19) 0.686(2) 0.2169(6) 0.056(5) Uani 1 1 d . .
N5 N -0.0194(16) 0.2859(15) 0.1001(4) 0.031(3) Uani 1 1 d . .
N10 N 0.2433(15) 0.2593(16) 0.0634(4) 0.030(3) Uani 1 1 d . .
N8 N 0.1834(15) 0.5030(16) 0.0799(4) 0.032(3) Uani 1 1 d . .
N2 N 0.7146(17) 0.337(2) 0.1946(6) 0.050(4) Uani 1 1 d . .
N4 N 0.0637(17) 0.1179(16) 0.1576(5) 0.036(3) Uani 1 1 d . .
N9 N 0.2265(18) 0.4863(17) 0.0368(5) 0.041(4) Uani 1 1 d . .
C21 C 0.299(2) 0.077(2) 0.0133(7) 0.049(5) Uani 1 1 d . .
H21 H 0.3136 -0.0178 0.0076 0.059 Uiso 1 1 calc R U
C20 C 0.314(3) 0.180(3) -0.0227(7) 0.064(7) Uani 1 1 d . .
H20 H 0.3380 0.1527 -0.0530 0.077 Uiso 1 1 calc R U
C19 C 0.295(3) 0.309(2) -0.0141(6) 0.047(5) Uani 1 1 d . .
H19 H 0.3077 0.3748 -0.0379 0.057 Uiso 1 1 calc R U
C15 C 0.1069(19) 0.605(2) 0.1458(6) 0.037(4) Uani 1 1 d . .
C16 C 0.1455(19) 0.613(2) 0.0973(6) 0.036(4) Uani 1 1 d . .
C12 C 0.097(2) 0.448(3) 0.2086(6) 0.054(6) Uani 1 1 d . .
H12 H 0.1081 0.3597 0.2224 0.065 Uiso 1 1 calc R U
C9 C -0.311(2) 0.170(3) 0.0806(8) 0.058(6) Uani 1 1 d . .
H9 H -0.4150 0.1353 0.0756 0.070 Uiso 1 1 calc R U
C10 C -0.278(2) 0.277(2) 0.0546(6) 0.039(4) Uani 1 1 d . .
H10 H -0.3536 0.3108 0.0292 0.047 Uiso 1 1 calc R U
C14 C 0.055(2) 0.701(2) 0.1715(8) 0.053(5) Uani 1 1 d . .
H14 H 0.0337 0.7883 0.1569 0.063 Uiso 1 1 calc R U
C17 C 0.134(3) 0.741(2) 0.0696(8) 0.050(5) Uani 1 1 d . .
H17A H 0.1994 0.7352 0.0443 0.075 Uiso 1 1 calc R U
H17B H 0.1702 0.8176 0.0911 0.075 Uiso 1 1 calc R U
H17C H 0.0249 0.7570 0.0551 0.075 Uiso 1 1 calc R U
C1 C 0.5183(19) 0.4434(16) 0.1388(6) 0.029(3) Uani 1 1 d . .
H1 H 0.4928 0.5150 0.1162 0.035 Uiso 1 1 calc R U
C2 C 0.669(2) 0.430(2) 0.1624(7) 0.040(4) Uani 1 1 d . .
H2 H 0.7455 0.4924 0.1547 0.048 Uiso 1 1 calc R U
C6 C 0.338(3) 0.057(2) 0.2248(8) 0.054(5) Uani 1 1 d . .
H6A H 0.3272 0.0961 0.2562 0.081 Uiso 1 1 calc R U
H6B H 0.4404 0.0121 0.2271 0.081 Uiso 1 1 calc R U
H6C H 0.2549 -0.0093 0.2152 0.081 Uiso 1 1 calc R U
C5 C 0.328(2) 0.167(2) 0.1894(6) 0.040(4) Uani 1 1 d . .
C13 C 0.051(2) 0.558(3) 0.2348(7) 0.050(5) Uani 1 1 d . .
H13 H 0.0342 0.5418 0.2668 0.060 Uiso 1 1 calc R U
C3 C 0.607(2) 0.249(2) 0.2043(7) 0.042(4) Uani 1 1 d . .
H3 H 0.6369 0.1801 0.2276 0.050 Uiso 1 1 calc R U
C11 C -0.132(2) 0.339(2) 0.0649(6) 0.046(5) Uani 1 1 d . .
H11 H -0.1102 0.4176 0.0475 0.055 Uiso 1 1 calc R U
C18 C 0.2549(19) 0.352(2) 0.0295(6) 0.042(5) Uani 1 1 d . .
C8 C -0.202(2) 0.110(2) 0.1143(7) 0.042(4) Uani 1 1 d . .
H8 H -0.2251 0.0282 0.1300 0.051 Uiso 1 1 calc R U
C4 C 0.450(2) 0.255(2) 0.1815(6) 0.043(5) Uani 1 1 d . .
C22 C 0.264(2) 0.1223(18) 0.0552(6) 0.034(4) Uani 1 1 d . .
H22 H 0.2529 0.0585 0.0798 0.041 Uiso 1 1 calc R U
C7 C -0.049(2) 0.173(2) 0.1252(6) 0.038(4) Uani 1 1 d . .
Cl1 Cl 0.5578(6) 0.8176(6) 0.15842(18) 0.0508(13) Uani 1 1 d . .
O3 O 0.487(2) 0.928(2) 0.1301(7) 0.079(5) Uani 1 1 d . .
O4 O 0.654(2) 0.871(2) 0.1985(7) 0.102(7) Uani 1 1 d . .
O2 O 0.643(3) 0.739(2) 0.1291(8) 0.116(9) Uani 1 1 d . .
O1 O 0.443(2) 0.730(2) 0.1740(7) 0.086(6) Uani 1 1 d . .

loop_
_atom_site_aniso_label
_atom_site_aniso_U_11
_atom_site_aniso_U_22
_atom_site_aniso_U_33
_atom_site_aniso_U_23
_atom_site_aniso_U_13
_atom_site_aniso_U_12
Co1 0.0309(11) 0.0364(13) 0.0170(9) 0.0040(10) 0.0021(7) -0.0006(10)
N6 0.016(6) 0.072(12) 0.023(6) 0.000(7) -0.003(5) -0.001(7)
N3 0.043(7) 0.020(7) 0.021(6) 0.005(5) 0.006(5) 0.012(6)
N1 0.029(6) 0.037(8) 0.024(6) -0.003(6) 0.000(5) -0.001(6)
N7 0.046(9) 0.081(15) 0.036(8) -0.016(10) -0.004(7) 0.011(9)
N5 0.038(7) 0.032(8) 0.021(6) -0.005(6) 0.005(5) -0.003(6)
N10 0.035(7) 0.042(9) 0.013(5) 0.001(6) -0.003(5) -0.004(6)
N8 0.035(7) 0.047(9) 0.010(5) 0.009(6) -0.007(5) -0.005(7)
N2 0.036(8) 0.062(12) 0.050(9) -0.017(10) 0.000(7) -0.006(8)
N4 0.042(8) 0.038(9) 0.026(7) -0.003(6) 0.006(6) -0.010(7)
N9 0.052(9) 0.037(10) 0.038(8) 0.010(7) 0.017(7) 0.007(7)
C21 0.057(11) 0.046(12) 0.043(10) -0.026(10) 0.005(9) -0.006(10)
C20 0.057(12) 0.11(2) 0.023(8) -0.016(12) 0.008(8) -0.014(14)
C19 0.069(13) 0.049(13) 0.024(8) 0.000(9) 0.008(8) 0.002(10)
C15 0.033(8) 0.049(12) 0.026(8) -0.001(8) -0.003(7) 0.000(8)
C16 0.032(8) 0.040(11) 0.032(8) -0.009(8) -0.008(7) -0.004(7)
C12 0.031(8) 0.11(2) 0.023(8) -0.010(11) 0.002(7) -0.011(11)
C9 0.039(10) 0.076(16) 0.063(13) -0.033(13) 0.019(9) -0.018(11)
C10 0.035(9) 0.054(12) 0.026(8) 0.005(8) -0.004(7) 0.009(9)
C14 0.044(10) 0.056(14) 0.056(12) 0.009(11) 0.004(9) 0.006(10)
C17 0.065(13) 0.023(10) 0.057(12) 0.005(9) -0.006(10) -0.002(9)
C1 0.038(8) 0.010(8) 0.039(8) -0.006(7) 0.005(7) -0.003(6)
C2 0.045(10) 0.030(10) 0.046(10) 0.005(9) 0.009(8) -0.001(8)
C6 0.062(12) 0.052(14) 0.051(11) 0.012(10) 0.021(10) 0.000(11)
C5 0.051(10) 0.051(12) 0.020(7) 0.005(8) 0.009(7) 0.010(9)
C13 0.039(9) 0.080(17) 0.031(9) -0.010(11) 0.008(8) 0.007(10)
C3 0.044(10) 0.040(11) 0.039(9) -0.015(9) -0.001(8) 0.010(9)
C11 0.039(9) 0.069(14) 0.028(8) -0.005(10) 0.003(7) -0.009(10)
C18 0.030(8) 0.066(14) 0.031(8) 0.010(10) 0.006(7) 0.005(9)
C8 0.040(9) 0.038(11) 0.048(10) -0.006(9) 0.006(8) -0.016(8)
C4 0.035(8) 0.075(14) 0.018(7) -0.004(9) 0.002(7) 0.010(9)
C22 0.044(9) 0.023(9) 0.034(8) 0.002(7) 0.005(7) 0.000(7)
C7 0.047(9) 0.035(10) 0.036(8) -0.024(8) 0.017(8) -0.016(8)
Cl1 0.056(3) 0.045(3) 0.051(3) 0.006(2) 0.007(2) -0.006(2)
O3 0.079(11) 0.070(12) 0.082(12) 0.036(10) -0.001(9) 0.006(9)
O4 0.093(13) 0.112(18) 0.085(13) -0.024(13) -0.035(10) -0.031(13)
O2 0.17(2) 0.087(15) 0.122(17) 0.037(13) 0.108(17) 0.028(15)
O1 0.084(12) 0.080(13) 0.105(14) -0.011(11) 0.054(12) -0.030(10)

loop_
_atom_type_symbol
_atom_type_description
_atom_type_scat_dispersion_real
_atom_type_scat_dispersion_imag
_atom_type_scat_source
C C 0.0033 0.0016 'International Tables Vol C Tables 4.2.6.8 and 6.1.1.4'
H H 0.0000 0.0000 'International Tables Vol C Tables 4.2.6.8 and 6.1.1.4'
Cl Cl 0.1484 0.1585 'International Tables Vol C Tables 4.2.6.8 and 6.1.1.4'
Co Co 0.3494 0.9721 'International Tables Vol C Tables 4.2.6.8 and 6.1.1.4'
N N 0.0061 0.0033 'International Tables Vol C Tables 4.2.6.8 and 6.1.1.4'
O O 0.0106 0.0060 'International Tables Vol C Tables 4.2.6.8 and 6.1.1.4'

loop_
_geom_angle_atom_site_label_1
_geom_angle_atom_site_label_2
_geom_angle_atom_site_label_3
_geom_angle
N3 Co1 N6 96.7(6)
N3 Co1 N5 83.1(6)
N6 Co1 N5 90.8(6)
N3 Co1 N10 99.6(6)
N6 Co1 N10 163.5(7)
N5 Co1 N10 88.9(6)
N3 Co1 N1 81.6(6)
N6 Co1 N1 93.3(6)
N5 Co1 N1 164.4(6)
N10 Co1 N1 91.3(6)
N3 Co1 N8 178.4(6)
N6 Co1 N8 81.9(7)
N5 Co1 N8 97.7(6)
N10 Co1 N8 81.8(6)
N1 Co1 N8 97.7(6)
C12 N6 C15 116.0(18)
C12 N6 Co1 129.2(17)
C15 N6 Co1 114.8(11)
C5 N3 N4 123.9(14)
C5 N3 Co1 118.9(13)
N4 N3 Co1 117.0(11)
C1 N1 C4 116.7(14)
C1 N1 Co1 129.7(11)
C4 N1 Co1 113.5(12)
C14 N7 C13 115.4(19)
C7 N5 C11 120.5(15)
C7 N5 Co1 110.1(11)
C11 N5 Co1 129.3(12)
C18 N10 C22 121.1(15)
C18 N10 Co1 111.0(13)
C22 N10 Co1 127.8(11)
C16 N8 N9 126.3(16)
C16 N8 Co1 117.4(11)
N9 N8 Co1 116.2(13)
C2 N2 C3 116.9(17)
C7 N4 N3 109.6(14)
N8 N9 C18 109.8(15)
C22 C21 C20 116(2)
C22 C21 H21 121.9
C20 C21 H21 121.9
C19 C20 C21 121.1(18)
C19 C20 H20 119.5
C21 C20 H20 119.5
C20 C19 C18 121(2)
C20 C19 H19 119.6
C18 C19 H19 119.6
C14 C15 N6 121.2(16)
C14 C15 C16 128.8(19)
N6 C15 C16 110.0(16)
N8 C16 C15 115.9(17)
N8 C16 C17 121.8(16)
C15 C16 C17 122.3(18)
N6 C12 C13 120(2)
N6 C12 H12 120.2
C13 C12 H12 120.2
C10 C9 C8 122.4(18)
C10 C9 H9 118.8
C8 C9 H9 118.8
C9 C10 C11 119.6(18)
C9 C10 H10 120.2
C11 C10 H10 120.2
C15 C14 N7 124(2)
C15 C14 H14 117.8
N7 C14 H14 117.8
C16 C17 H17A 109.5
C16 C17 H17B 109.5
H17A C17 H17B 109.5
C16 C17 H17C 109.5
H17A C17 H17C 109.5
H17B C17 H17C 109.5
N1 C1 C2 120.1(16)
N1 C1 H1 119.9
C2 C1 H1 119.9
N2 C2 C1 124.4(18)
N2 C2 H2 117.8
C1 C2 H2 117.8
C5 C6 H6A 109.5
C5 C6 H6B 109.5
H6A C6 H6B 109.5
C5 C6 H6C 109.5
H6A C6 H6C 109.5
H6B C6 H6C 109.5
N3 C5 C4 111.7(15)
N3 C5 C6 122.2(18)
C4 C5 C6 126.1(18)
N7 C13 C12 123.1(18)
N7 C13 H13 118.5
C12 C13 H13 118.5
N2 C3 C4 122.4(19)
N2 C3 H3 118.8
C4 C3 H3 118.8
N5 C11 C10 120.4(19)
N5 C11 H11 119.8
C10 C11 H11 119.8
N10 C18 N9 120.9(16)
N10 C18 C19 119(2)
N9 C18 C19 120.0(18)
C9 C8 C7 118.1(19)
C9 C8 H8 120.9
C7 C8 H8 120.9
N1 C4 C3 119.4(18)
N1 C4 C5 113.9(15)
C3 C4 C5 126.7(18)
C21 C22 N10 121.6(17)
C21 C22 H22 119.2
N10 C22 H22 119.2
N4 C7 N5 120.2(15)
N4 C7 C8 121.1(18)
N5 C7 C8 118.7(18)
O4 Cl1 O2 112.0(16)
O4 Cl1 O3 108.8(14)
O2 Cl1 O3 107.3(13)
O4 Cl1 O1 109.2(13)
O2 Cl1 O1 107.8(12)
O3 Cl1 O1 111.7(12)

loop_
_geom_bond_atom_site_label_1
_geom_bond_atom_site_label_2
_geom_bond_distance
Co1 N3 1.817(12)
Co1 N6 1.851(15)
Co1 N5 1.853(13)
Co1 N10 1.861(13)
Co1 N1 1.872(13)
Co1 N8 1.877(14)
N6 C12 1.34(2)
N6 C15 1.38(2)
N3 C5 1.30(2)
N3 N4 1.332(19)
N1 C1 1.333(19)
N1 C4 1.35(2)
N7 C14 1.31(3)
N7 C13 1.32(3)
N5 C7 1.33(2)
N5 C11 1.35(2)
N10 C18 1.30(2)
N10 C22 1.35(2)
N8 C16 1.22(2)
N8 N9 1.309(18)
N2 C2 1.27(3)
N2 C3 1.30(3)
N4 C7 1.31(2)
N9 C18 1.33(3)
C21 C22 1.32(2)
C21 C20 1.42(3)
C21 H21 0.9300
C20 C19 1.27(3)
C20 H20 0.9300
C19 C18 1.37(2)
C19 H19 0.9300
C15 C14 1.29(3)
C15 C16 1.43(2)
C16 C17 1.45(3)
C12 C13 1.36(3)
C12 H12 0.9300
C9 C10 1.31(3)
C9 C8 1.34(3)
C9 H9 0.9300
C10 C11 1.36(2)
C10 H10 0.9300
C14 H14 0.9300
C17 H17A 0.9600
C17 H17B 0.9600
C17 H17C 0.9600
C1 C2 1.35(2)
C1 H1 0.9300
C2 H2 0.9300
C6 C5 1.43(3)
C6 H6A 0.9600
C6 H6B 0.9600
C6 H6C 0.9600
C5 C4 1.38(3)
C13 H13 0.9300
C3 C4 1.38(2)
C3 H3 0.9300
C11 H11 0.9300
C8 C7 1.41(2)
C8 H8 0.9300
C22 H22 0.9300
Cl1 O4 1.366(18)
Cl1 O2 1.385(19)
Cl1 O3 1.394(17)
Cl1 O1 1.399(16)

loop_
_geom_torsion_atom_site_label_1
_geom_torsion_atom_site_label_2
_geom_torsion_atom_site_label_3
_geom_torsion_atom_site_label_4
_geom_torsion
N3 Co1 N6 C12 0.1(15)
N5 Co1 N6 C12 83.2(14)
N10 Co1 N6 C12 172.0(18)
N1 Co1 N6 C12 -81.8(14)
N8 Co1 N6 C12 -179.1(14)
N3 Co1 N6 C15 179.4(11)
N5 Co1 N6 C15 -97.5(11)
N10 Co1 N6 C15 -9(3)
N1 Co1 N6 C15 97.6(11)
N8 Co1 N6 C15 0.2(11)
N6 Co1 N3 C5 -86.8(13)
N5 Co1 N3 C5 -176.8(13)
N10 Co1 N3 C5 95.6(13)
N1 Co1 N3 C5 5.6(12)
N6 Co1 N3 N4 88.5(11)
N5 Co1 N3 N4 -1.6(10)
N10 Co1 N3 N4 -89.2(11)
N1 Co1 N3 N4 -179.2(11)
N3 Co1 N1 C1 177.0(14)
N6 Co1 N1 C1 -86.8(14)
N5 Co1 N1 C1 168.1(17)
N10 Co1 N1 C1 77.4(14)
N8 Co1 N1 C1 -4.5(14)
N3 Co1 N1 C4 -2.0(12)
N6 Co1 N1 C4 94.2(12)
N5 Co1 N1 C4 -11(3)
N10 Co1 N1 C4 -101.6(12)
N8 Co1 N1 C4 176.5(12)
N3 Co1 N5 C7 1.2(10)
N6 Co1 N5 C7 -95.4(11)
N10 Co1 N5 C7 101.0(11)
N1 Co1 N5 C7 10(3)
N8 Co1 N5 C7 -177.4(10)
N3 Co1 N5 C11 -175.7(15)
N6 Co1 N5 C11 87.7(15)
N10 Co1 N5 C11 -75.9(15)
N1 Co1 N5 C11 -166.9(18)
N8 Co1 N5 C11 5.7(15)
N3 Co1 N10 C18 -176.2(11)
N6 Co1 N10 C18 12(3)
N5 Co1 N10 C18 101.0(12)
N1 Co1 N10 C18 -94.5(12)
N8 Co1 N10 C18 3.1(11)
N3 Co1 N10 C22 6.0(15)
N6 Co1 N10 C22 -165.9(17)
N5 Co1 N10 C22 -76.8(15)
N1 Co1 N10 C22 87.6(15)
N8 Co1 N10 C22 -174.8(15)
N6 Co1 N8 C16 0.7(12)
N5 Co1 N8 C16 90.4(13)
N10 Co1 N8 C16 178.1(13)
N1 Co1 N8 C16 -91.6(13)
N6 Co1 N8 N9 178.0(12)
N5 Co1 N8 N9 -92.3(12)
N10 Co1 N8 N9 -4.5(12)
N1 Co1 N8 N9 85.7(12)
C5 N3 N4 C7 176.4(15)
Co1 N3 N4 C7 1.5(16)
C16 N8 N9 C18 -178.2(16)
Co1 N8 N9 C18 4.7(18)
C22 C21 C20 C19 0(3)
C21 C20 C19 C18 -2(3)
C12 N6 C15 C14 -4(2)
Co1 N6 C15 C14 176.5(15)
C12 N6 C15 C16 178.5(14)
Co1 N6 C15 C16 -0.9(17)
N9 N8 C16 C15 -178.4(15)
Co1 N8 C16 C15 -1.4(19)
N9 N8 C16 C17 4(3)
Co1 N8 C16 C17 -178.9(13)
C14 C15 C16 N8 -175.7(19)
N6 C15 C16 N8 1(2)
C14 C15 C16 C17 2(3)
N6 C15 C16 C17 179.0(15)
C15 N6 C12 C13 0(2)
Co1 N6 C12 C13 179.6(13)
C8 C9 C10 C11 -7(3)
N6 C15 C14 N7 7(3)
C16 C15 C14 N7 -176.4(18)
C13 N7 C14 C15 -5(3)
C4 N1 C1 C2 1(2)
Co1 N1 C1 C2 -177.7(13)
C3 N2 C2 C1 1(3)
N1 C1 C2 N2 -2(3)
N4 N3 C5 C4 177.4(14)
Co1 N3 C5 C4 -8(2)
N4 N3 C5 C6 -1(3)
Co1 N3 C5 C6 174.0(14)
C14 N7 C13 C12 1(3)
N6 C12 C13 N7 1(3)
C2 N2 C3 C4 0(3)
C7 N5 C11 C10 0(2)
Co1 N5 C11 C10 176.7(13)
C9 C10 C11 N5 3(3)
C22 N10 C18 N9 176.6(16)
Co1 N10 C18 N9 -1(2)
C22 N10 C18 C19 -3(3)
Co1 N10 C18 C19 179.5(14)
N8 N9 C18 N10 -2(2)
N8 N9 C18 C19 177.0(16)
C20 C19 C18 N10 3(3)
C20 C19 C18 N9 -176(2)
C10 C9 C8 C7 7(3)
C1 N1 C4 C3 -1(2)
Co1 N1 C4 C3 178.6(13)
C1 N1 C4 C5 179.4(14)
Co1 N1 C4 C5 -1.4(19)
N2 C3 C4 N1 0(3)
N2 C3 C4 C5 -179.9(18)
N3 C5 C4 N1 6(2)
C6 C5 C4 N1 -176.2(18)
N3 C5 C4 C3 -174.4(17)
C6 C5 C4 C3 4(3)
C20 C21 C22 N10 0(3)
C18 N10 C22 C21 1(3)
Co1 N10 C22 C21 178.9(13)
N3 N4 C7 N5 0(2)
N3 N4 C7 C8 176.2(14)
C11 N5 C7 N4 176.5(15)
Co1 N5 C7 N4 -0.7(18)
C11 N5 C7 C8 0(2)
Co1 N5 C7 C8 -177.5(12)
C9 C8 C7 N4 -179.6(17)
C9 C8 C7 N5 -3(2)
